data_8102220
loop_
_publ_author_name
'Sadaf Qayyum'
'Germund Glatz'
'Torsten Irrgang'
'Rhett Kempe'

_publ_section_title
;
 Crystal structure of
 (4,6-dimethyl-pyridin-2-yl)-(6-(2,4,6-triisopropyl-phenyl)-pyridin-2-yl)-amine,
 (C20H26N)(C7H8N)NH
;
_journal_issue 1
_journal_name_full 'Zeitschrift f\"ur Kristallographie - New Crystal Structures'
_journal_page_first 48
_journal_volume 223
_journal_year 2008
_chemical_formula_structural (C20H26N)(C7H8N)NH
_chemical_formula_sum 'C27 H35 N3'
_chemical_formula_weight 401.58
_chemical_name_systematic
;
(4,6-dimethyl-pyridin-2-yl)-(6-(2,4,6-triisopropyl-phenyl)-pyridin-2-yl)-amine
;
_space_group_IT_number 14
_symmetry_cell_setting monoclinic
_symmetry_space_group_name_Hall '-P 2ybc'
_symmetry_space_group_name_H-M 'P 1 21/c 1'
_atom_sites_solution_hydrogens geom
_atom_sites_solution_primary direct
_atom_sites_solution_secondary difmap
_audit_creation_method SHELXL-97
_cell_angle_alpha 90.00
_cell_angle_beta 103.214(4)
_cell_angle_gamma 90.00
_cell_formula_units_Z 8
_cell_length_a 34.0700(17)
_cell_length_b 9.1450(4)
_cell_length_c 15.9060(8)
_cell_measurement_reflns_used all
_cell_measurement_temperature 133(2)
_cell_volume 4824.6(4)
_computing_data_collection X-AREA-STOE
_computing_structure_refinement 'SHELXL-97 (Sheldrick, 1997)'
_computing_structure_solution SIR-97
_diffrn_ambient_temperature 133(2)
_diffrn_measured_fraction_theta_full 0.979
_diffrn_measured_fraction_theta_max 0.979
_diffrn_measurement_device_type 'Stoe IPDS II'
_diffrn_radiation_monochromator graphite
_diffrn_radiation_source 'fine-focus sealed tube'
_diffrn_radiation_type MoK\a
_diffrn_radiation_wavelength 0.71069
_diffrn_reflns_av_R_equivalents 0.0634
_diffrn_reflns_av_sigmaI/netI 0.0435
_diffrn_reflns_limit_h_max 41
_diffrn_reflns_limit_h_min -41
_diffrn_reflns_limit_k_max 11
_diffrn_reflns_limit_k_min -11
_diffrn_reflns_limit_l_max 19
_diffrn_reflns_limit_l_min -19
_diffrn_reflns_number 54827
_diffrn_reflns_theta_full 25.74
_diffrn_reflns_theta_max 25.74
_diffrn_reflns_theta_min 1.84
_exptl_absorpt_coefficient_mu 0.065
_exptl_absorpt_correction_type none
_exptl_crystal_colour colorless
_exptl_crystal_density_diffrn 1.106
_exptl_crystal_density_method 'not measured'
_exptl_crystal_description prism
_exptl_crystal_F_000 1744
_exptl_crystal_size_max 0.66
_exptl_crystal_size_mid 0.39
_exptl_crystal_size_min 0.28
_refine_diff_density_max 0.212
_refine_diff_density_min -0.162
_refine_diff_density_rms 0.034
_refine_ls_extinction_method none
_refine_ls_goodness_of_fit_ref 0.988
_refine_ls_hydrogen_treatment mixed
_refine_ls_matrix_type full
_refine_ls_number_parameters 553
_refine_ls_number_reflns 9043
_refine_ls_number_restraints 0
_refine_ls_restrained_S_all 0.988
_refine_ls_R_factor_all 0.0690
_refine_ls_R_factor_gt 0.0430
_refine_ls_shift/su_max 0.002
_refine_ls_shift/su_mean 0.000
_refine_ls_structure_factor_coef Fsqd
_refine_ls_weighting_details 'calc w=1/[\s^2^(Fo^2^)+(0.0612P)^2^+0.0000P] where P=(Fo^2^+2Fc^2^)/3'
_refine_ls_weighting_scheme calc
_refine_ls_wR_factor_gt 0.0985
_refine_ls_wR_factor_ref 0.1055
_reflns_number_gt 6344
_reflns_number_total 9043
_reflns_threshold_expression >2sigma(I)
_cod_data_source_file 1267-2153.cff
_cod_data_source_block k515m
_cod_original_sg_symbol_H-M P12(1)/c1
_cod_database_code 8102220
_cell_measurement_2theta_min 2.63
_cell_measurement_2theta_max 52.11

loop_
_symmetry_equiv_pos_as_xyz
'x, y, z'
'-x, y+1/2, -z+1/2'
'-x, -y, -z'
'x, -y-1/2, z-1/2'

loop_
_atom_site_label
_atom_site_type_symbol
_atom_site_fract_x
_atom_site_fract_y
_atom_site_fract_z
_atom_site_U_iso_or_equiv
_atom_site_adp_type
_atom_site_occupancy
_atom_site_symmetry_multiplicity
_atom_site_Wyckoff_symbol
_atom_site_calc_flag
_atom_site_refinement_flags
_atom_site_disorder_assembly
_atom_site_disorder_group
C1 C 0.16733(4) -0.97695(16) 0.62126(9) 0.0295(3) Uani 1 4 e d . . .
C2 C 0.15165(4) -1.11662(17) 0.62857(10) 0.0353(4) Uani 1 4 e d . . .
H2 H 0.1644 -1.1811 0.6734 0.042 Uiso 1 4 e calc R . .
C3 C 0.11769(5) -1.15797(18) 0.56984(11) 0.0406(4) Uani 1 4 e d . . .
H3 H 0.1063 -1.2519 0.5737 0.049 Uiso 1 4 e calc R . .
C4 C 0.09979(4) -1.06250(17) 0.50443(10) 0.0381(4) Uani 1 4 e d . . .
H4 H 0.0762 -1.0902 0.4629 0.046 Uiso 1 4 e calc R . .
C5 C 0.11690(4) -0.92687(16) 0.50103(9) 0.0312(3) Uani 1 4 e d . . .
C6 C 0.09879(4) -0.81831(16) 0.43284(9) 0.0314(3) Uani 1 4 e d . . .
C7 C 0.06757(4) -0.72687(18) 0.44431(9) 0.0363(4) Uani 1 4 e d . . .
C8 C 0.05012(4) -0.63097(18) 0.37876(10) 0.0388(4) Uani 1 4 e d . . .
H8 H 0.0288 -0.5694 0.3868 0.047 Uiso 1 4 e calc R . .
C9 C 0.06272(4) -0.62202(17) 0.30196(9) 0.0362(4) Uani 1 4 e d . . .
C10 C 0.09426(4) -0.71200(17) 0.29295(10) 0.0365(4) Uani 1 4 e d . . .
H10 H 0.1037 -0.7063 0.2413 0.044 Uiso 1 4 e calc R . .
C11 C 0.11259(4) -0.80996(17) 0.35630(9) 0.0338(3) Uani 1 4 e d . . .
C12 C 0.14849(4) -0.90104(18) 0.34548(10) 0.0390(4) Uani 1 4 e d . . .
H12 H 0.1526 -0.9798 0.3903 0.047 Uiso 1 4 e calc R . .
C13 C 0.18639(5) -0.8068(2) 0.36348(12) 0.0483(4) Uani 1 4 e d . . .
H13A H 0.2095 -0.8660 0.3568 0.072 Uiso 1 4 e calc R . .
H13B H 0.1913 -0.7687 0.4226 0.072 Uiso 1 4 e calc R . .
H13C H 0.1827 -0.7250 0.3226 0.072 Uiso 1 4 e calc R . .
C14 C 0.14211(5) -0.9753(2) 0.25793(12) 0.0529(5) Uani 1 4 e d . . .
H14A H 0.1661 -1.0327 0.2552 0.079 Uiso 1 4 e calc R . .
H14B H 0.1375 -0.9010 0.2123 0.079 Uiso 1 4 e calc R . .
H14C H 0.1186 -1.0402 0.2498 0.079 Uiso 1 4 e calc R . .
C15 C 0.04335(5) -0.51527(18) 0.23122(10) 0.0404(4) Uani 1 4 e d . . .
H15 H 0.0497 -0.5496 0.1761 0.048 Uiso 1 4 e calc R . .
C16 C 0.06119(6) -0.3630(2) 0.24999(14) 0.0644(6) Uani 1 4 e d . . .
H16A H 0.0906 -0.3681 0.2583 0.097 Uiso 1 4 e calc R . .
H16B H 0.0544 -0.3247 0.3024 0.097 Uiso 1 4 e calc R . .
H16C H 0.0501 -0.2982 0.2013 0.097 Uiso 1 4 e calc R . .
C17 C -0.00201(5) -0.5078(2) 0.21703(12) 0.0605(5) Uani 1 4 e d . . .
H17A H -0.0127 -0.4384 0.1705 0.091 Uiso 1 4 e calc R . .
H17B H -0.0092 -0.4754 0.2703 0.091 Uiso 1 4 e calc R . .
H17C H -0.0135 -0.6048 0.2011 0.091 Uiso 1 4 e calc R . .
C18 C 0.05273(5) -0.7278(2) 0.52756(10) 0.0455(4) Uani 1 4 e d . . .
H18 H 0.0696 -0.7993 0.5678 0.055 Uiso 1 4 e calc R . .
C19 C 0.00936(6) -0.7776(2) 0.51212(13) 0.0612(5) Uani 1 4 e d . . .
H19A H 0.0008 -0.7775 0.5669 0.092 Uiso 1 4 e calc R . .
H19B H 0.0069 -0.8766 0.4880 0.092 Uiso 1 4 e calc R . .
H19C H -0.0078 -0.7108 0.4714 0.092 Uiso 1 4 e calc R . .
C20 C 0.05837(6) -0.5790(2) 0.57042(12) 0.0632(5) Uani 1 4 e d . . .
H20A H 0.0487 -0.5819 0.6239 0.095 Uiso 1 4 e calc R . .
H20B H 0.0430 -0.5058 0.5313 0.095 Uiso 1 4 e calc R . .
H20C H 0.0870 -0.5530 0.5838 0.095 Uiso 1 4 e calc R . .
C21 C 0.22455(4) -0.80897(16) 0.68893(9) 0.0298(3) Uani 1 4 e d . . .
C22 C 0.21394(4) -0.68164(17) 0.64173(10) 0.0349(3) Uani 1 4 e d . . .
H22 H 0.1902 -0.6780 0.5967 0.042 Uiso 1 4 e calc R . .
C23 C 0.28212(4) -0.70115(17) 0.76995(9) 0.0327(3) Uani 1 4 e d . . .
C24 C 0.27273(4) -0.57078(17) 0.72743(10) 0.0369(4) Uani 1 4 e d . . .
H24 H 0.2897 -0.4881 0.7432 0.044 Uiso 1 4 e calc R . .
C25 C 0.23848(5) -0.56031(17) 0.66153(10) 0.0395(4) Uani 1 4 e d . . .
C26 C 0.22841(6) -0.4199(2) 0.61238(14) 0.0627(5) Uani 1 4 e d . . .
H26A H 0.2374 -0.3370 0.6511 0.094 Uiso 1 4 e calc R . .
H26B H 0.1992 -0.4139 0.5895 0.094 Uiso 1 4 e calc R . .
H26C H 0.2421 -0.4172 0.5645 0.094 Uiso 1 4 e calc R . .
C27 C 0.31991(5) -0.71808(19) 0.83937(10) 0.0437(4) Uani 1 4 e d . . .
H27A H 0.3198 -0.8135 0.8673 0.066 Uiso 1 4 e calc R . .
H27B H 0.3212 -0.6403 0.8823 0.066 Uiso 1 4 e calc R . .
H27C H 0.3434 -0.7115 0.8138 0.066 Uiso 1 4 e calc R . .
C28 C 0.33201(5) -0.6352(2) 0.56795(11) 0.0514(5) Uani 1 4 e d . . .
H28A H 0.3149 -0.6092 0.5117 0.077 Uiso 1 4 e calc R . .
H28B H 0.3151 -0.6519 0.6094 0.077 Uiso 1 4 e calc R . .
H28C H 0.3471 -0.7244 0.5623 0.077 Uiso 1 4 e calc R . .
C29 C 0.36143(5) -0.51076(19) 0.59998(10) 0.0430(4) Uani 1 4 e d . . .
H29 H 0.3453 -0.4220 0.6067 0.052 Uiso 1 4 e calc R . .
C30 C 0.38876(4) -0.54502(16) 0.68758(9) 0.0331(3) Uani 1 4 e d . . .
C31 C 0.41119(4) -0.67340(17) 0.69833(10) 0.0353(4) Uani 1 4 e d . . .
H31 H 0.4096 -0.7357 0.6499 0.042 Uiso 1 4 e calc R . .
C32 C 0.43572(4) -0.71421(17) 0.77635(10) 0.0355(4) Uani 1 4 e d . . .
C33 C 0.43700(4) -0.62272(18) 0.84645(10) 0.0388(4) Uani 1 4 e d . . .
H33 H 0.4531 -0.6502 0.9011 0.047 Uiso 1 4 e calc R . .
C34 C 0.41565(4) -0.49257(18) 0.83956(10) 0.0357(4) Uani 1 4 e d . . .
C35 C 0.39178(4) -0.45192(16) 0.75883(9) 0.0298(3) Uani 1 4 e d . . .
C36 C 0.37258(4) -0.30419(16) 0.74691(9) 0.0300(3) Uani 1 4 e d . . .
C37 C 0.38906(4) -0.19860(17) 0.70352(10) 0.0364(4) Uani 1 4 e d . . .
H37 H 0.4124 -0.2191 0.6824 0.044 Uiso 1 4 e calc R . .
C38 C 0.37107(5) -0.06234(17) 0.69126(10) 0.0387(4) Uani 1 4 e d . . .
H38 H 0.3817 0.0118 0.6610 0.046 Uiso 1 4 e calc R . .
C39 C 0.33787(4) -0.03553(17) 0.72307(9) 0.0347(3) Uani 1 4 e d . . .
H39 H 0.3249 0.0571 0.7150 0.042 Uiso 1 4 e calc R . .
C40 C 0.32319(4) -0.14679(16) 0.76774(9) 0.0299(3) Uani 1 4 e d . . .
C41 C 0.26812(4) -0.19703(16) 0.84653(9) 0.0319(3) Uani 1 4 e d . . .
C42 C 0.28415(4) -0.31148(17) 0.90075(9) 0.0343(3) Uani 1 4 e d . . .
H42 H 0.3109 -0.3444 0.9039 0.041 Uiso 1 4 e calc R . .
C43 C 0.26053(4) -0.37682(17) 0.95012(9) 0.0345(3) Uani 1 4 e d . . .
C44 C 0.22190(4) -0.32355(17) 0.94361(10) 0.0363(4) Uani 1 4 e d . . .
H44 H 0.2051 -0.3657 0.9773 0.044 Uiso 1 4 e calc R . .
C45 C 0.20782(4) -0.20938(18) 0.88827(10) 0.0369(4) Uani 1 4 e d . . .
C46 C 0.16659(5) -0.1460(2) 0.88057(12) 0.0557(5) Uani 1 4 e d . . .
H46A H 0.1687 -0.0549 0.9138 0.084 Uiso 1 4 e calc R . .
H46B H 0.1498 -0.2159 0.9032 0.084 Uiso 1 4 e calc R . .
H46C H 0.1543 -0.1258 0.8197 0.084 Uiso 1 4 e calc R . .
C47 C 0.27625(5) -0.5011(2) 1.01021(11) 0.0493(4) Uani 1 4 e d . . .
H47A H 0.2674 -0.5941 0.9815 0.074 Uiso 1 4 e calc R . .
H47B H 0.2658 -0.4925 1.0625 0.074 Uiso 1 4 e calc R . .
H47C H 0.3058 -0.4977 1.0259 0.074 Uiso 1 4 e calc R . .
C48 C 0.41983(5) -0.3949(2) 0.91833(10) 0.0460(4) Uani 1 4 e d . . .
H48 H 0.4000 -0.3131 0.9028 0.055 Uiso 1 4 e calc R . .
C49 C 0.46160(6) -0.3283(2) 0.94345(13) 0.0639(6) Uani 1 4 e d . . .
H49A H 0.4635 -0.2654 0.9941 0.096 Uiso 1 4 e calc R . .
H49B H 0.4666 -0.2700 0.8953 0.096 Uiso 1 4 e calc R . .
H49C H 0.4817 -0.4064 0.9573 0.096 Uiso 1 4 e calc R . .
C50 C 0.41047(7) -0.4746(3) 0.99443(13) 0.0798(8) Uani 1 4 e d . . .
H50A H 0.4134 -0.4074 1.0435 0.120 Uiso 1 4 e calc R . .
H50B H 0.4292 -0.5568 1.0103 0.120 Uiso 1 4 e calc R . .
H50C H 0.3827 -0.5115 0.9790 0.120 Uiso 1 4 e calc R . .
C51 C 0.38562(7) -0.4762(2) 0.53253(12) 0.0653(6) Uani 1 4 e d . . .
H51A H 0.3671 -0.4545 0.4771 0.098 Uiso 1 4 e calc R . .
H51B H 0.4023 -0.5607 0.5258 0.098 Uiso 1 4 e calc R . .
H51C H 0.4030 -0.3913 0.5514 0.098 Uiso 1 4 e calc R . .
C52 C 0.50553(5) -0.8088(2) 0.78824(14) 0.0592(5) Uani 1 4 e d . . .
H52A H 0.5220 -0.8976 0.7938 0.089 Uiso 1 4 e calc R . .
H52B H 0.5155 -0.7452 0.8381 0.089 Uiso 1 4 e calc R . .
H52C H 0.5071 -0.7571 0.7352 0.089 Uiso 1 4 e calc R . .
C53 C 0.45905(6) -0.9434(2) 0.86172(13) 0.0613(5) Uani 1 4 e d . . .
H53A H 0.4764 -1.0295 0.8639 0.092 Uiso 1 4 e calc R . .
H53B H 0.4311 -0.9749 0.8563 0.092 Uiso 1 4 e calc R . .
H53C H 0.4679 -0.8863 0.9148 0.092 Uiso 1 4 e calc R . .
C54 C 0.46181(5) -0.85008(18) 0.78464(11) 0.0439(4) Uani 1 4 e d . . .
H54 H 0.4520 -0.9104 0.7315 0.053 Uiso 1 4 e calc R . .
N1 N 0.15032(3) -0.88322(13) 0.55915(7) 0.0306(3) Uani 1 4 e d . . .
N2 N 0.20187(4) -0.93706(14) 0.68051(8) 0.0337(3) Uani 1 4 e d . . .
N3 N 0.25854(3) -0.81984(13) 0.75106(7) 0.0311(3) Uani 1 4 e d . . .
N4 N 0.33994(3) -0.27941(13) 0.77986(7) 0.0301(3) Uani 1 4 e d . . .
N5 N 0.28911(4) -0.11588(15) 0.79743(8) 0.0365(3) Uani 1 4 e d . . .
N6 N 0.23035(3) -0.14721(14) 0.83907(8) 0.0353(3) Uani 1 4 e d . . .
H2N H 0.2098(5) -1.0007(19) 0.7225(11) 0.040(5) Uiso 1 4 e d . . .
H5N H 0.2783(5) -0.0259(19) 0.7835(10) 0.038(4) Uiso 1 4 e d . . .

loop_
_atom_site_aniso_label
_atom_site_aniso_U_11
_atom_site_aniso_U_22
_atom_site_aniso_U_33
_atom_site_aniso_U_23
_atom_site_aniso_U_13
_atom_site_aniso_U_12
C1 0.0274(7) 0.0310(8) 0.0308(8) 0.0022(7) 0.0083(6) 0.0027(6)
C2 0.0361(8) 0.0318(9) 0.0375(8) 0.0072(7) 0.0074(7) 0.0017(6)
C3 0.0391(8) 0.0316(9) 0.0502(10) 0.0054(8) 0.0080(7) -0.0055(7)
C4 0.0312(7) 0.0395(10) 0.0409(9) 0.0014(8) 0.0026(7) -0.0027(7)
C5 0.0278(7) 0.0333(9) 0.0336(8) -0.0001(7) 0.0092(6) 0.0026(6)
C6 0.0294(7) 0.0310(8) 0.0321(8) -0.0015(7) 0.0033(6) 0.0008(6)
C7 0.0366(8) 0.0392(9) 0.0323(8) 0.0004(7) 0.0065(6) 0.0067(7)
C8 0.0388(8) 0.0419(10) 0.0352(8) 0.0002(7) 0.0073(7) 0.0139(7)
C9 0.0370(8) 0.0383(9) 0.0319(8) 0.0012(7) 0.0051(6) 0.0046(7)
C10 0.0373(8) 0.0406(9) 0.0326(8) 0.0014(7) 0.0100(6) 0.0038(7)
C11 0.0306(7) 0.0352(9) 0.0350(8) 0.0005(7) 0.0066(6) 0.0017(6)
C12 0.0375(8) 0.0425(10) 0.0390(9) 0.0070(8) 0.0128(7) 0.0095(7)
C13 0.0347(8) 0.0613(12) 0.0512(10) 0.0066(9) 0.0149(7) 0.0080(8)
C14 0.0524(10) 0.0546(12) 0.0535(11) -0.0036(9) 0.0159(8) 0.0169(9)
C15 0.0438(9) 0.0453(10) 0.0315(8) 0.0042(7) 0.0073(7) 0.0108(7)
C16 0.0600(11) 0.0572(13) 0.0675(13) 0.0239(11) -0.0032(10) -0.0005(10)
C17 0.0426(9) 0.0774(14) 0.0559(11) 0.0282(11) -0.0005(8) 0.0050(9)
C18 0.0506(10) 0.0537(11) 0.0341(9) 0.0100(8) 0.0135(7) 0.0232(8)
C19 0.0645(12) 0.0701(14) 0.0572(12) 0.0073(10) 0.0310(10) 0.0052(10)
C20 0.0722(13) 0.0796(15) 0.0377(10) -0.0121(10) 0.0122(9) 0.0107(11)
C21 0.0311(7) 0.0287(8) 0.0305(8) -0.0004(7) 0.0090(6) 0.0013(6)
C22 0.0356(8) 0.0322(9) 0.0352(8) 0.0034(7) 0.0045(6) 0.0019(6)
C23 0.0348(8) 0.0343(9) 0.0307(8) -0.0026(7) 0.0111(6) -0.0035(6)
C24 0.0407(8) 0.0316(9) 0.0395(9) -0.0024(7) 0.0113(7) -0.0067(7)
C25 0.0443(9) 0.0318(9) 0.0428(9) 0.0042(7) 0.0107(7) 0.0008(7)
C26 0.0649(12) 0.0361(10) 0.0775(14) 0.0172(10) -0.0038(10) -0.0044(9)
C27 0.0451(9) 0.0444(10) 0.0384(9) -0.0007(8) 0.0029(7) -0.0080(8)
C28 0.0530(10) 0.0609(12) 0.0386(9) -0.0118(9) 0.0067(8) -0.0059(9)
C29 0.0568(10) 0.0388(10) 0.0318(8) -0.0031(7) 0.0068(7) 0.0005(8)
C30 0.0390(8) 0.0309(9) 0.0316(8) -0.0010(7) 0.0124(6) -0.0057(6)
C31 0.0442(8) 0.0301(9) 0.0351(8) -0.0061(7) 0.0162(7) -0.0048(7)
C32 0.0363(8) 0.0331(9) 0.0408(9) -0.0010(7) 0.0163(7) -0.0007(6)
C33 0.0371(8) 0.0447(10) 0.0345(8) -0.0002(8) 0.0078(7) 0.0081(7)
C34 0.0344(8) 0.0407(9) 0.0332(8) -0.0031(7) 0.0099(6) 0.0047(7)
C35 0.0293(7) 0.0312(8) 0.0309(8) -0.0012(7) 0.0107(6) -0.0023(6)
C36 0.0312(7) 0.0313(8) 0.0266(7) -0.0038(7) 0.0045(6) -0.0029(6)
C37 0.0345(8) 0.0366(9) 0.0408(9) 0.0004(7) 0.0145(7) -0.0013(7)
C38 0.0413(8) 0.0342(9) 0.0433(9) 0.0057(8) 0.0150(7) -0.0054(7)
C39 0.0372(8) 0.0292(9) 0.0384(8) 0.0038(7) 0.0102(7) 0.0011(6)
C40 0.0290(7) 0.0296(8) 0.0300(8) -0.0002(7) 0.0045(6) -0.0014(6)
C41 0.0345(7) 0.0305(8) 0.0314(8) 0.0005(7) 0.0088(6) -0.0013(6)
C42 0.0348(7) 0.0341(9) 0.0339(8) 0.0009(7) 0.0078(6) 0.0015(6)
C43 0.0412(8) 0.0326(9) 0.0291(8) -0.0014(7) 0.0069(6) -0.0054(7)
C44 0.0378(8) 0.0401(10) 0.0316(8) -0.0002(7) 0.0092(6) -0.0095(7)
C45 0.0340(8) 0.0428(10) 0.0348(8) -0.0005(8) 0.0100(6) -0.0038(7)
C46 0.0375(9) 0.0754(14) 0.0568(11) 0.0156(10) 0.0164(8) 0.0049(9)
C47 0.0522(10) 0.0515(11) 0.0446(10) 0.0161(9) 0.0118(8) 0.0007(8)
C48 0.0479(9) 0.0515(11) 0.0336(9) -0.0105(8) -0.0012(7) 0.0196(8)
C49 0.0904(15) 0.0436(12) 0.0593(12) -0.0131(10) 0.0206(11) -0.0190(10)
C50 0.0880(15) 0.111(2) 0.0504(12) -0.0374(12) 0.0368(11) -0.0429(14)
C51 0.0885(15) 0.0683(14) 0.0387(10) 0.0069(10) 0.0138(10) -0.0212(11)
C52 0.0479(10) 0.0572(12) 0.0766(13) -0.0037(11) 0.0229(9) 0.0132(9)
C53 0.0781(13) 0.0397(11) 0.0693(13) 0.0082(10) 0.0236(10) 0.0121(9)
C54 0.0477(9) 0.0365(9) 0.0494(10) -0.0025(8) 0.0150(8) 0.0065(7)
N1 0.0305(6) 0.0302(7) 0.0311(6) 0.0018(6) 0.0068(5) 0.0035(5)
N2 0.0351(7) 0.0293(7) 0.0341(7) 0.0074(6) 0.0023(5) -0.0005(5)
N3 0.0316(6) 0.0321(7) 0.0295(6) 0.0016(5) 0.0067(5) 0.0007(5)
N4 0.0303(6) 0.0298(7) 0.0298(6) -0.0008(5) 0.0057(5) -0.0017(5)
N5 0.0356(7) 0.0308(8) 0.0468(8) 0.0106(6) 0.0169(6) 0.0062(6)
N6 0.0313(6) 0.0384(8) 0.0365(7) 0.0037(6) 0.0085(5) 0.0010(5)

loop_
_atom_type_symbol
_atom_type_description
_atom_type_scat_dispersion_real
_atom_type_scat_dispersion_imag
_atom_type_scat_source
C C 0.0033 0.0016 'International Tables Vol C Tables 4.2.6.8 and 6.1.1.4'
H H 0.0000 0.0000 'International Tables Vol C Tables 4.2.6.8 and 6.1.1.4'
N N 0.0061 0.0033 'International Tables Vol C Tables 4.2.6.8 and 6.1.1.4'

loop_
_geom_angle_atom_site_label_1
_geom_angle_atom_site_label_2
_geom_angle_atom_site_label_3
_geom_angle
_geom_angle_site_symmetry_1
_geom_angle_site_symmetry_3
_geom_angle_publ_flag
N1 C1 N2 119.61(13) . . ?
N1 C1 C2 122.54(13) . . ?
N2 C1 C2 117.85(13) . . ?
C3 C2 C1 118.44(14) . . ?
C2 C3 C4 119.85(15) . . ?
C5 C4 C3 118.59(14) . . ?
N1 C5 C4 122.48(13) . . ?
N1 C5 C6 116.30(13) . . ?
C4 C5 C6 121.22(13) . . ?
C7 C6 C11 119.77(13) . . ?
C7 C6 C5 120.17(13) . . ?
C11 C6 C5 120.05(12) . . ?
C8 C7 C6 119.21(14) . . ?
C8 C7 C18 119.14(13) . . ?
C6 C7 C18 121.64(13) . . ?
C9 C8 C7 122.25(14) . . ?
C8 C9 C10 117.33(14) . . ?
C8 C9 C15 121.35(13) . . ?
C10 C9 C15 121.31(13) . . ?
C11 C10 C9 122.66(14) . . ?
C10 C11 C6 118.77(13) . . ?
C10 C11 C12 120.79(13) . . ?
C6 C11 C12 120.36(13) . . ?
C14 C12 C11 113.45(13) . . ?
C14 C12 C13 111.25(13) . . ?
C11 C12 C13 109.73(14) . . ?
C17 C15 C16 109.70(15) . . ?
C17 C15 C9 113.27(14) . . ?
C16 C15 C9 110.85(13) . . ?
C19 C18 C20 111.25(15) . . ?
C19 C18 C7 111.53(14) . . ?
C20 C18 C7 110.72(15) . . ?
N3 C21 C22 122.30(13) . . ?
N3 C21 N2 111.99(12) . . ?
C22 C21 N2 125.69(13) . . ?
C25 C22 C21 118.76(14) . . ?
N3 C23 C24 122.13(13) . . ?
N3 C23 C27 116.75(13) . . ?
C24 C23 C27 121.11(14) . . ?
C23 C24 C25 119.70(14) . . ?
C22 C25 C24 118.64(14) . . ?
C22 C25 C26 120.90(15) . . ?
C24 C25 C26 120.47(15) . . ?
C30 C29 C28 111.74(14) . . ?
C30 C29 C51 111.75(14) . . ?
C28 C29 C51 109.79(14) . . ?
C31 C30 C35 118.47(14) . . ?
C31 C30 C29 119.40(13) . . ?
C35 C30 C29 122.13(13) . . ?
C32 C31 C30 122.83(14) . . ?
C31 C32 C33 117.46(14) . . ?
C31 C32 C54 121.51(14) . . ?
C33 C32 C54 120.97(14) . . ?
C34 C33 C32 122.35(14) . . ?
C33 C34 C35 118.91(14) . . ?
C33 C34 C48 119.43(14) . . ?
C35 C34 C48 121.62(14) . . ?
C30 C35 C34 119.90(13) . . ?
C30 C35 C36 119.82(13) . . ?
C34 C35 C36 120.05(13) . . ?
N4 C36 C37 122.80(14) . . ?
N4 C36 C35 118.50(12) . . ?
C37 C36 C35 118.70(13) . . ?
C36 C37 C38 118.91(14) . . ?
C39 C38 C37 119.25(14) . . ?
C38 C39 C40 118.80(14) . . ?
N4 C40 N5 120.14(13) . . ?
N4 C40 C39 122.95(13) . . ?
N5 C40 C39 116.88(13) . . ?
N6 C41 C42 122.95(13) . . ?
N6 C41 N5 112.02(13) . . ?
C42 C41 N5 124.96(13) . . ?
C43 C42 C41 118.82(14) . . ?
C42 C43 C44 118.18(14) . . ?
C42 C43 C47 121.29(14) . . ?
C44 C43 C47 120.53(14) . . ?
C45 C44 C43 120.00(14) . . ?
N6 C45 C44 122.09(14) . . ?
N6 C45 C46 116.05(14) . . ?
C44 C45 C46 121.85(14) . . ?
C50 C48 C49 109.93(15) . . ?
C50 C48 C34 112.37(16) . . ?
C49 C48 C34 111.06(14) . . ?
C53 C54 C32 112.89(14) . . ?
C53 C54 C52 110.48(15) . . ?
C32 C54 C52 110.40(14) . . ?
C1 N1 C5 118.10(13) . . ?
C1 N2 C21 131.04(13) . . ?
C23 N3 C21 118.41(12) . . ?
C40 N4 C36 117.27(12) . . ?
C40 N5 C41 131.72(13) . . ?
C45 N6 C41 117.94(13) . . ?

loop_
_geom_bond_atom_site_label_1
_geom_bond_atom_site_label_2
_geom_bond_distance
_geom_bond_site_symmetry_2
_geom_bond_publ_flag
C1 N1 1.3360(18) . ?
C1 N2 1.3781(18) . ?
C1 C2 1.400(2) . ?
C2 C3 1.364(2) . ?
C3 C4 1.388(2) . ?
C4 C5 1.377(2) . ?
C5 N1 1.3526(18) . ?
C5 C6 1.496(2) . ?
C6 C7 1.397(2) . ?
C6 C11 1.404(2) . ?
C7 C8 1.388(2) . ?
C7 C18 1.521(2) . ?
C8 C9 1.387(2) . ?
C9 C10 1.387(2) . ?
C9 C15 1.521(2) . ?
C10 C11 1.386(2) . ?
C11 C12 1.522(2) . ?
C12 C14 1.520(2) . ?
C12 C13 1.524(2) . ?
C15 C17 1.512(2) . ?
C15 C16 1.521(3) . ?
C18 C19 1.512(2) . ?
C18 C20 1.514(3) . ?
C21 N3 1.3432(18) . ?
C21 C22 1.388(2) . ?
C21 N2 1.3928(18) . ?
C22 C25 1.382(2) . ?
C23 N3 1.3430(18) . ?
C23 C24 1.372(2) . ?
C23 C27 1.500(2) . ?
C24 C25 1.382(2) . ?
C25 C26 1.501(2) . ?
C28 C29 1.525(2) . ?
C29 C30 1.521(2) . ?
C29 C51 1.528(2) . ?
C30 C31 1.390(2) . ?
C30 C35 1.402(2) . ?
C31 C32 1.380(2) . ?
C32 C33 1.387(2) . ?
C32 C54 1.516(2) . ?
C33 C34 1.386(2) . ?
C34 C35 1.404(2) . ?
C34 C48 1.519(2) . ?
C35 C36 1.494(2) . ?
C36 N4 1.3526(18) . ?
C36 C37 1.379(2) . ?
C37 C38 1.383(2) . ?
C38 C39 1.363(2) . ?
C39 C40 1.397(2) . ?
C40 N4 1.3354(18) . ?
C40 N5 1.3789(18) . ?
C41 N6 1.3444(18) . ?
C41 C42 1.386(2) . ?
C41 N5 1.3884(19) . ?
C42 C43 1.382(2) . ?
C43 C44 1.385(2) . ?
C43 C47 1.502(2) . ?
C44 C45 1.379(2) . ?
C45 N6 1.3416(19) . ?
C45 C46 1.498(2) . ?
C48 C50 1.508(3) . ?
C48 C49 1.515(3) . ?
C52 C54 1.525(2) . ?
C53 C54 1.514(3) . ?
